data_2022580
loop_
_publ_author_name
'Gallagher, Megan K.'
'Baker, Jonathan'
'Black, Robert'
'Oliver, Allen G.'
'Lappin, A. Graham'

_publ_section_title
;
 An X-ray investigation of stereoselectivity in the interactions of
 [Co(en)3]3+ with [Co(ox)3]3&#x2212; (en is ethane-1,2-diamine and ox is
 oxalate)
;
_journal_coeditor_code EP3021
_journal_issue 4
_journal_name_full 'Acta Crystallographica Section C Structural Chemistry'
_journal_paper_doi 10.1107/S2053229622002194
_journal_volume 78
_journal_year 2022
_chemical_formula_iupac '[Co (C2 H8 N2)3] [Co (C2 O4)3], 5H2 O'
_chemical_formula_moiety 'C6 H24 Co N6 3+, C6 Co O12 3-, 5(H2 O)'
_chemical_formula_sum 'C12 H34 Co2 N6 O17'
_chemical_formula_weight 652.31
_chemical_name_systematic
;
Tris(ethane-1,2-diamine-\k^2^<i>N</i>,<i>N</i>')cobalt(III)
tris(oxalato-\k^2^<i>O</i>^1^,<i>O</i>^2^)cobaltate(III) pentahydrate
;
_space_group_crystal_system triclinic
_space_group_IT_number 2
_space_group_name_Hall '-P 1'
_space_group_name_H-M_alt 'P -1'
_atom_sites_solution_hydrogens geom
_atom_sites_solution_primary dual
_atom_sites_solution_secondary difmap
_audit_creation_method SHELXL-2018/3
_cell_angle_alpha 77.480(12)
_cell_angle_beta 74.393(12)
_cell_angle_gamma 72.198(12)
_cell_formula_units_Z 2
_cell_length_a 8.606(5)
_cell_length_b 12.153(8)
_cell_length_c 13.562(8)
_cell_measurement_reflns_used 2978
_cell_measurement_temperature 120(2)
_cell_measurement_theta_max 24.65
_cell_measurement_theta_min 2.20
_cell_volume 1286.6(14)
_computing_cell_refinement
;
SAINT (Bruker, 2014)
;
_computing_data_collection
;
APEX2 (Bruker, 2014)
;
_computing_data_reduction
;
SAINT (Bruker, 2014)
;
_computing_molecular_graphics
;
Mercury (Macrae <i>et al</i>., 2020)
;
_computing_publication_material
;
SHELXL2018 (Sheldrick, 2015b) and PLATON (Spek, 2020)
;
_computing_structure_refinement
;
SHELXL2018 (Sheldrick, 2015b)
;
_computing_structure_solution
;
SHELXT2014 (Sheldrick, 2015a)
;
_diffrn_ambient_temperature 120(2)
_diffrn_detector_area_resol_mean 8.33
_diffrn_measured_fraction_theta_full 0.999
_diffrn_measured_fraction_theta_max 0.983
_diffrn_measurement_device_type 'Bruker APEXII'
_diffrn_measurement_method 'combination of \w and \f-scans '
_diffrn_radiation_type MoK\a
_diffrn_radiation_wavelength 0.71073
_diffrn_reflns_av_R_equivalents 0.1125
_diffrn_reflns_av_unetI/netI 0.1399
_diffrn_reflns_limit_h_max 10
_diffrn_reflns_limit_h_min -10
_diffrn_reflns_limit_k_max 15
_diffrn_reflns_limit_k_min -15
_diffrn_reflns_limit_l_max 16
_diffrn_reflns_limit_l_min -17
_diffrn_reflns_number 17566
_diffrn_reflns_theta_full 25.242
_diffrn_reflns_theta_max 26.616
_diffrn_reflns_theta_min 1.576
_diffrn_source 'fine-focus sealed tube'
_exptl_absorpt_coefficient_mu 1.376
_exptl_absorpt_correction_T_max 1.0000
_exptl_absorpt_correction_T_min 0.8391
_exptl_absorpt_correction_type numerical
_exptl_absorpt_process_details
;
(SADABS; Krause <i>et al.</i>, 2015)
;
_exptl_crystal_colour green
_exptl_crystal_density_diffrn 1.684
_exptl_crystal_description block
_exptl_crystal_F_000 676
_exptl_crystal_size_max 0.084
_exptl_crystal_size_mid 0.056
_exptl_crystal_size_min 0.034
_refine_diff_density_max 2.196
_refine_diff_density_min -0.863
_refine_ls_extinction_method none
_refine_ls_goodness_of_fit_ref 1.028
_refine_ls_hydrogen_treatment constr
_refine_ls_matrix_type full
_refine_ls_number_parameters 335
_refine_ls_number_reflns 5289
_refine_ls_number_restraints 0
_refine_ls_restrained_S_all 1.028
_refine_ls_R_factor_all 0.1427
_refine_ls_R_factor_gt 0.0876
_refine_ls_shift/su_max 0.000
_refine_ls_shift/su_mean 0.000
_refine_ls_structure_factor_coef Fsqd
_refine_ls_weighting_details 'w=1/[\s^2^(Fo^2^)+(0.0980P)^2^+7.2608P] where P=(Fo^2^+2Fc^2^)/3'
_refine_ls_weighting_scheme calc
_refine_ls_wR_factor_gt 0.2098
_refine_ls_wR_factor_ref 0.2363
_reflns_number_gt 3250
_reflns_number_total 5289
_reflns_threshold_expression 'I > 2\s(I)'
_cod_data_source_file ep3021sup1.cif
_cod_data_source_block I
_cod_original_cell_volume 1286.7(14)
_cod_database_code 2022580
_shelx_space_group_comment
;
The symmetry employed for this shelxl refinement is uniquely defined
by the following loop, which should always be used as a source of
symmetry information in preference to the above space-group names.
They are only intended as comments.
;
_shelx_estimated_absorpt_t_min 0.893
_shelx_estimated_absorpt_t_max 0.955

loop_
_space_group_symop_operation_xyz
'x, y, z'
'-x, -y, -z'

loop_
_atom_site_type_symbol
_atom_site_label
_atom_site_fract_x
_atom_site_fract_y
_atom_site_fract_z
_atom_site_U_iso_or_equiv
_atom_site_adp_type
_atom_site_calc_flag
_atom_site_occupancy
_atom_site_disorder_assembly
_atom_site_disorder_group
Co Co1 0.04626(13) 0.85797(9) 0.26266(7) 0.0142(3) Uani d 1 . .
N N1 0.1474(8) 0.9836(5) 0.1894(5) 0.0163(14) Uani d 1 . .
H H1A 0.223006 0.988113 0.223054 0.020 Uiso calc 1 . .
H H1B 0.202769 0.967939 0.124548 0.020 Uiso calc 1 . .
C C1 0.0187(10) 1.0974(7) 0.1822(6) 0.0202(18) Uani d 1 . .
H H1C -0.038896 1.104975 0.126011 0.024 Uiso calc 1 . .
H H1D 0.070418 1.163143 0.168470 0.024 Uiso calc 1 . .
N N2 -0.1520(8) 0.9856(6) 0.3089(5) 0.0182(15) Uani d 1 . .
H H2A -0.233450 0.992466 0.275117 0.022 Uiso calc 1 . .
H H2B -0.193170 0.968857 0.377975 0.022 Uiso calc 1 . .
C C2 -0.1037(10) 1.0966(6) 0.2868(6) 0.0194(17) Uani d 1 . .
H H2C -0.050221 1.101647 0.341181 0.023 Uiso calc 1 . .
H H2D -0.203406 1.163824 0.284478 0.023 Uiso calc 1 . .
N N3 0.1323(8) 0.8467(6) 0.3858(5) 0.0182(15) Uani d 1 . .
H H3A 0.115293 0.919527 0.400848 0.022 Uiso calc 1 . .
H H3B 0.076962 0.805695 0.441083 0.022 Uiso calc 1 . .
C C3 0.3143(10) 0.7870(7) 0.3656(6) 0.0241(19) Uani d 1 . .
H H3C 0.351172 0.755389 0.431658 0.029 Uiso calc 1 . .
H H3D 0.379520 0.842570 0.324828 0.029 Uiso calc 1 . .
N N4 0.2534(8) 0.7400(6) 0.2189(5) 0.0182(14) Uani d 1 . .
H H4A 0.229628 0.682216 0.197355 0.022 Uiso calc 1 . .
H H4B 0.321409 0.773047 0.164719 0.022 Uiso calc 1 . .
C C4 0.3406(11) 0.6894(7) 0.3060(6) 0.025(2) Uani d 1 . .
H H4C 0.461427 0.656403 0.279160 0.030 Uiso calc 1 . .
H H4D 0.293633 0.626346 0.351338 0.030 Uiso calc 1 . .
N N5 -0.0775(8) 0.7412(6) 0.3312(5) 0.0215(16) Uani d 1 . .
H H5A -0.007091 0.668074 0.330332 0.026 Uiso calc 1 . .
H H5B -0.124392 0.751736 0.398243 0.026 Uiso calc 1 . .
C C5 -0.2127(10) 0.7553(8) 0.2735(6) 0.027(2) Uani d 1 . .
H H5C -0.258265 0.686139 0.293465 0.033 Uiso calc 1 . .
H H5D -0.305276 0.825616 0.288970 0.033 Uiso calc 1 . .
N N6 -0.0292(8) 0.8532(6) 0.1399(5) 0.0205(15) Uani d 1 . .
H H6A -0.092179 0.925438 0.119016 0.025 Uiso calc 1 . .
H H6B 0.061423 0.834135 0.087604 0.025 Uiso calc 1 . .
C C6 -0.1288(11) 0.7677(7) 0.1601(6) 0.026(2) Uani d 1 . .
H H6C -0.055245 0.691230 0.141996 0.032 Uiso calc 1 . .
H H6D -0.214104 0.794966 0.117432 0.032 Uiso calc 1 . .
Co Co2 0.40708(13) 0.20495(9) 0.22434(8) 0.0166(3) Uani d 1 . .
O O1 0.5122(7) 0.3254(5) 0.1591(4) 0.0244(13) Uani d 1 . .
O O2 0.4514(9) 0.5212(6) 0.1312(5) 0.0432(19) Uani d 1 . .
O O3 0.2105(7) 0.3265(5) 0.2609(4) 0.0239(13) Uani d 1 . .
O O4 0.1291(8) 0.5207(5) 0.2452(5) 0.0352(16) Uani d 1 . .
O O5 0.3502(7) 0.2066(5) 0.0969(4) 0.0223(13) Uani d 1 . .
O O6 0.4847(7) 0.1597(5) -0.0605(4) 0.0280(14) Uani d 1 . .
O O7 0.6047(7) 0.0912(5) 0.1770(4) 0.0203(13) Uani d 1 . .
O O8 0.7616(7) 0.0379(5) 0.0266(4) 0.0196(12) Uani d 1 . .
O O9 0.4707(7) 0.1998(5) 0.3494(4) 0.0226(13) Uani d 1 . .
O O10 0.3867(7) 0.1436(5) 0.5194(4) 0.0277(14) Uani d 1 . .
O O11 0.2948(7) 0.0896(5) 0.3015(4) 0.0186(12) Uani d 1 . .
O O12 0.1876(7) 0.0315(5) 0.4662(4) 0.0221(13) Uani d 1 . .
C C7 0.4142(11) 0.4291(7) 0.1666(6) 0.0244(19) Uani d 1 . .
C C8 0.2372(11) 0.4292(8) 0.2297(6) 0.028(2) Uani d 1 . .
C C9 0.4781(11) 0.1558(7) 0.0302(6) 0.0232(19) Uani d 1 . .
C C10 0.6279(10) 0.0896(6) 0.0794(6) 0.0156(16) Uani d 1 . .
C C11 0.3844(9) 0.1458(7) 0.4282(6) 0.0182(17) Uani d 1 . .
C C12 0.2797(9) 0.0827(7) 0.3991(6) 0.0163(16) Uani d 1 . .
O O1W 0.8017(9) 0.3070(6) 0.0032(5) 0.0389(17) Uani d 1 . .
O O2W 0.0117(10) 0.6648(7) 0.5452(6) 0.060(2) Uani d 1 . .
O O3W 0.7696(18) 0.5582(9) 0.0160(9) 0.109(4) Uani d 1 . .
O O4W 0.7888(16) 0.4817(10) 0.2236(9) 0.104(4) Uani d 1 . .
O O5W 0.5501(16) 0.3926(8) 0.3852(8) 0.091(3) Uani d 1 . .

loop_
_atom_site_aniso_label
_atom_site_aniso_U_11
_atom_site_aniso_U_22
_atom_site_aniso_U_33
_atom_site_aniso_U_12
_atom_site_aniso_U_13
_atom_site_aniso_U_23
Co1 0.0156(6) 0.0149(5) 0.0078(5) -0.0012(4) 0.0034(4) -0.0046(4)
N1 0.021(3) 0.013(3) 0.014(3) 0.003(3) -0.004(3) -0.009(3)
C1 0.022(4) 0.018(4) 0.016(4) -0.001(3) -0.005(3) 0.001(3)
N2 0.017(3) 0.021(4) 0.011(3) -0.002(3) -0.001(3) 0.001(3)
C2 0.021(4) 0.011(4) 0.020(4) 0.002(3) 0.001(3) -0.004(3)
N3 0.018(3) 0.015(3) 0.015(3) -0.002(3) 0.005(3) -0.002(3)
C3 0.022(4) 0.025(5) 0.020(4) 0.000(4) -0.001(3) -0.007(3)
N4 0.022(4) 0.015(3) 0.015(3) -0.005(3) -0.001(3) -0.003(3)
C4 0.025(5) 0.025(4) 0.017(4) 0.003(4) 0.002(3) -0.006(3)
N5 0.020(4) 0.021(4) 0.016(3) -0.002(3) 0.004(3) -0.002(3)
C5 0.018(4) 0.037(5) 0.027(5) -0.005(4) 0.001(3) -0.015(4)
N6 0.016(3) 0.021(4) 0.020(4) -0.002(3) -0.002(3) -0.003(3)
C6 0.034(5) 0.020(4) 0.025(5) -0.006(4) -0.006(4) -0.004(4)
Co2 0.0194(6) 0.0156(6) 0.0100(5) -0.0017(4) 0.0030(4) -0.0042(4)
O1 0.023(3) 0.021(3) 0.023(3) -0.008(2) 0.009(2) -0.007(2)
O2 0.048(4) 0.026(4) 0.043(4) -0.012(3) 0.016(3) -0.008(3)
O3 0.024(3) 0.020(3) 0.019(3) -0.006(2) 0.009(2) -0.003(2)
O4 0.029(4) 0.025(3) 0.039(4) 0.002(3) 0.006(3) -0.008(3)
O5 0.018(3) 0.026(3) 0.016(3) -0.002(2) 0.001(2) 0.000(2)
O6 0.028(3) 0.037(4) 0.017(3) -0.006(3) -0.002(2) -0.005(3)
O7 0.024(3) 0.022(3) 0.012(3) -0.003(2) -0.002(2) -0.005(2)
O8 0.022(3) 0.019(3) 0.010(3) 0.003(2) 0.001(2) -0.004(2)
O9 0.026(3) 0.022(3) 0.019(3) -0.006(2) 0.002(2) -0.010(2)
O10 0.029(3) 0.040(4) 0.018(3) -0.012(3) 0.001(2) -0.015(3)
O11 0.029(3) 0.021(3) 0.007(2) -0.009(2) -0.001(2) -0.004(2)
O12 0.022(3) 0.022(3) 0.017(3) -0.004(2) -0.002(2) 0.000(2)
C7 0.031(5) 0.017(4) 0.021(4) -0.006(4) 0.003(4) -0.004(3)
C8 0.031(5) 0.022(5) 0.022(4) 0.001(4) 0.000(4) -0.006(4)
C9 0.028(5) 0.026(5) 0.017(4) -0.013(4) 0.001(3) -0.005(3)
C10 0.020(4) 0.013(4) 0.011(4) -0.010(3) 0.007(3) 0.000(3)
C11 0.015(4) 0.026(4) 0.013(4) -0.005(3) 0.003(3) -0.010(3)
C12 0.010(4) 0.019(4) 0.018(4) 0.001(3) 0.001(3) -0.010(3)
O1W 0.047(4) 0.030(4) 0.032(4) -0.007(3) 0.010(3) -0.015(3)
O2W 0.066(5) 0.049(5) 0.033(4) -0.002(4) 0.016(4) 0.009(4)
O3W 0.160(12) 0.072(7) 0.092(8) -0.013(7) -0.048(8) -0.009(6)
O4W 0.119(10) 0.103(9) 0.103(9) -0.065(8) -0.002(7) -0.022(7)
O5W 0.150(11) 0.060(6) 0.081(7) -0.039(7) -0.028(7) -0.025(5)

loop_
_atom_type_symbol
_atom_type_description
_atom_type_scat_dispersion_real
_atom_type_scat_dispersion_imag
_atom_type_scat_source
C C 0.0033 0.0016 'International Tables Vol C Tables 4.2.6.8 and 6.1.1.4'
H H 0.0000 0.0000 'International Tables Vol C Tables 4.2.6.8 and 6.1.1.4'
N N 0.0061 0.0033 'International Tables Vol C Tables 4.2.6.8 and 6.1.1.4'
O O 0.0106 0.0060 'International Tables Vol C Tables 4.2.6.8 and 6.1.1.4'
Co Co 0.3494 0.9721 'International Tables Vol C Tables 4.2.6.8 and 6.1.1.4'

loop_
_geom_angle_atom_site_label_1
_geom_angle_atom_site_label_2
_geom_angle_atom_site_label_3
_geom_angle_site_symmetry_1
_geom_angle_site_symmetry_3
_geom_angle
_geom_angle_publ_flag
N1 Co1 N4 . . 91.5(3) ?
N1 Co1 N5 . . 173.8(3) ?
N4 Co1 N5 . . 93.2(3) ?
N1 Co1 N6 . . 91.1(3) ?
N4 Co1 N6 . . 90.0(3) ?
N5 Co1 N6 . . 84.9(3) ?
N1 Co1 N3 . . 92.1(3) ?
N4 Co1 N3 . . 85.5(3) ?
N5 Co1 N3 . . 92.3(3) ?
N6 Co1 N3 . . 174.5(3) ?
N1 Co1 N2 . . 84.7(3) ?
N4 Co1 N2 . . 175.1(3) ?
N5 Co1 N2 . . 90.8(3) ?
N6 Co1 N2 . . 93.2(3) ?
N3 Co1 N2 . . 91.5(3) ?
C1 N1 Co1 . . 111.1(5) ?
C1 N1 H1A . . 109.4 ?
Co1 N1 H1A . . 109.4 ?
C1 N1 H1B . . 109.4 ?
Co1 N1 H1B . . 109.4 ?
H1A N1 H1B . . 108.0 ?
N1 C1 C2 . . 105.5(6) ?
N1 C1 H1C . . 110.6 ?
C2 C1 H1C . . 110.6 ?
N1 C1 H1D . . 110.6 ?
C2 C1 H1D . . 110.6 ?
H1C C1 H1D . . 108.8 ?
C2 N2 Co1 . . 109.5(5) ?
C2 N2 H2A . . 109.8 ?
Co1 N2 H2A . . 109.8 ?
C2 N2 H2B . . 109.8 ?
Co1 N2 H2B . . 109.8 ?
H2A N2 H2B . . 108.2 ?
N2 C2 C1 . . 106.9(6) ?
N2 C2 H2C . . 110.3 ?
C1 C2 H2C . . 110.3 ?
N2 C2 H2D . . 110.3 ?
C1 C2 H2D . . 110.3 ?
H2C C2 H2D . . 108.6 ?
C3 N3 Co1 . . 109.2(5) ?
C3 N3 H3A . . 109.8 ?
Co1 N3 H3A . . 109.8 ?
C3 N3 H3B . . 109.8 ?
Co1 N3 H3B . . 109.8 ?
H3A N3 H3B . . 108.3 ?
N3 C3 C4 . . 107.1(7) ?
N3 C3 H3C . . 110.3 ?
C4 C3 H3C . . 110.3 ?
N3 C3 H3D . . 110.3 ?
C4 C3 H3D . . 110.3 ?
H3C C3 H3D . . 108.5 ?
C4 N4 Co1 . . 110.3(5) ?
C4 N4 H4A . . 109.6 ?
Co1 N4 H4A . . 109.6 ?
C4 N4 H4B . . 109.6 ?
Co1 N4 H4B . . 109.6 ?
H4A N4 H4B . . 108.1 ?
N4 C4 C3 . . 107.1(6) ?
N4 C4 H4C . . 110.3 ?
C3 C4 H4C . . 110.3 ?
N4 C4 H4D . . 110.3 ?
C3 C4 H4D . . 110.3 ?
H4C C4 H4D . . 108.5 ?
C5 N5 Co1 . . 108.1(5) ?
C5 N5 H5A . . 110.1 ?
Co1 N5 H5A . . 110.1 ?
C5 N5 H5B . . 110.1 ?
Co1 N5 H5B . . 110.1 ?
H5A N5 H5B . . 108.4 ?
C6 C5 N5 . . 105.7(7) ?
C6 C5 H5C . . 110.6 ?
N5 C5 H5C . . 110.6 ?
C6 C5 H5D . . 110.6 ?
N5 C5 H5D . . 110.6 ?
H5C C5 H5D . . 108.7 ?
C6 N6 Co1 . . 112.1(5) ?
C6 N6 H6A . . 109.2 ?
Co1 N6 H6A . . 109.2 ?
C6 N6 H6B . . 109.2 ?
Co1 N6 H6B . . 109.2 ?
H6A N6 H6B . . 107.9 ?
N6 C6 C5 . . 108.3(7) ?
N6 C6 H6C . . 110.0 ?
C5 C6 H6C . . 110.0 ?
N6 C6 H6D . . 110.0 ?
C5 C6 H6D . . 110.0 ?
H6C C6 H6D . . 108.4 ?
O1 Co2 O7 . . 90.6(2) ?
O1 Co2 O9 . . 90.6(3) ?
O7 Co2 O9 . . 92.4(2) ?
O1 Co2 O3 . . 86.1(2) ?
O7 Co2 O3 . . 175.3(2) ?
O9 Co2 O3 . . 90.9(2) ?
O1 Co2 O11 . . 174.8(2) ?
O7 Co2 O11 . . 92.7(2) ?
O9 Co2 O11 . . 85.2(2) ?
O3 Co2 O11 . . 90.8(2) ?
O1 Co2 O5 . . 89.3(3) ?
O7 Co2 O5 . . 85.6(2) ?
O9 Co2 O5 . . 178.1(2) ?
O3 Co2 O5 . . 91.0(2) ?
O11 Co2 O5 . . 95.0(2) ?
C7 O1 Co2 . . 113.7(5) ?
C8 O3 Co2 . . 112.0(5) ?
C9 O5 Co2 . . 112.3(5) ?
C10 O7 Co2 . . 111.2(5) ?
C11 O9 Co2 . . 111.7(5) ?
C12 O11 Co2 . . 111.8(5) ?
O2 C7 O1 . . 126.5(8) ?
O2 C7 C8 . . 120.2(8) ?
O1 C7 C8 . . 113.3(7) ?
O4 C8 O3 . . 123.6(8) ?
O4 C8 C7 . . 121.6(8) ?
O3 C8 C7 . . 114.8(7) ?
O6 C9 O5 . . 126.1(8) ?
O6 C9 C10 . . 121.8(7) ?
O5 C9 C10 . . 112.0(7) ?
O8 C10 O7 . . 123.4(7) ?
O8 C10 C9 . . 120.7(7) ?
O7 C10 C9 . . 115.9(6) ?
O10 C11 O9 . . 124.2(8) ?
O10 C11 C12 . . 121.8(7) ?
O9 C11 C12 . . 114.0(6) ?
O12 C12 O11 . . 124.6(7) ?
O12 C12 C11 . . 120.8(7) ?
O11 C12 C11 . . 114.6(7) ?

loop_
_geom_bond_atom_site_label_1
_geom_bond_atom_site_label_2
_geom_bond_site_symmetry_2
_geom_bond_distance
_geom_bond_publ_flag
Co1 N1 . 1.940(7) ?
Co1 N4 . 1.955(6) ?
Co1 N5 . 1.957(7) ?
Co1 N6 . 1.961(7) ?
Co1 N3 . 1.965(7) ?
Co1 N2 . 1.985(6) ?
N1 C1 . 1.487(9) ?
N1 H1A . 0.9100 ?
N1 H1B . 0.9100 ?
C1 C2 . 1.522(11) ?
C1 H1C . 0.9900 ?
C1 H1D . 0.9900 ?
N2 C2 . 1.477(10) ?
N2 H2A . 0.9100 ?
N2 H2B . 0.9100 ?
C2 H2C . 0.9900 ?
C2 H2D . 0.9900 ?
N3 C3 . 1.489(10) ?
N3 H3A . 0.9100 ?
N3 H3B . 0.9100 ?
C3 C4 . 1.504(12) ?
C3 H3C . 0.9900 ?
C3 H3D . 0.9900 ?
N4 C4 . 1.490(10) ?
N4 H4A . 0.9100 ?
N4 H4B . 0.9100 ?
C4 H4C . 0.9900 ?
C4 H4D . 0.9900 ?
N5 C5 . 1.518(11) ?
N5 H5A . 0.9100 ?
N5 H5B . 0.9100 ?
C5 C6 . 1.509(12) ?
C5 H5C . 0.9900 ?
C5 H5D . 0.9900 ?
N6 C6 . 1.478(11) ?
N6 H6A . 0.9100 ?
N6 H6B . 0.9100 ?
C6 H6C . 0.9900 ?
C6 H6D . 0.9900 ?
Co2 O1 . 1.887(6) ?
Co2 O7 . 1.891(5) ?
Co2 O9 . 1.900(6) ?
Co2 O3 . 1.905(6) ?
Co2 O11 . 1.909(5) ?
Co2 O5 . 1.913(6) ?
O1 C7 . 1.293(10) ?
O2 C7 . 1.220(10) ?
O3 C8 . 1.297(11) ?
O4 C8 . 1.228(10) ?
O5 C9 . 1.304(10) ?
O6 C9 . 1.208(10) ?
O7 C10 . 1.288(9) ?
O8 C10 . 1.241(9) ?
O9 C11 . 1.300(9) ?
O10 C11 . 1.237(9) ?
O11 C12 . 1.281(9) ?
O12 C12 . 1.229(9) ?
C7 C8 . 1.533(12) ?
C9 C10 . 1.533(12) ?
C11 C12 . 1.517(11) ?

loop_
_geom_hbond_atom_site_label_D
_geom_hbond_atom_site_label_H
_geom_hbond_atom_site_label_A
_geom_hbond_site_symmetry_A
_geom_hbond_distance_DH
_geom_hbond_distance_HA
_geom_hbond_distance_DA
_geom_hbond_angle_DHA
_geom_hbond_publ_flag
N1 H1A O11 1_565 0.91 2.10 2.910(8) 147.2 yes
N1 H1B O8 2_665 0.91 2.00 2.869(8) 158.5 yes
N2 H2A O7 1_465 0.91 2.11 2.934(8) 150.7 yes
N2 H2B O10 2_566 0.91 2.43 3.129(9) 133.9 yes
N2 H2B O12 2_566 0.91 2.13 2.951(8) 150.2 yes
N3 H3A O12 1_565 0.91 2.09 2.906(9) 149.0 yes
N3 H3B O2W . 0.91 2.09 2.960(10) 160.5 yes
N4 H4A O2 . 0.91 2.42 2.983(9) 120.6 yes
N4 H4A O4 . 0.91 2.28 3.082(10) 146.5 yes
N4 H4B O6 2_665 0.91 2.12 3.020(9) 167.7 yes
N5 H5A O4 . 0.91 2.19 3.005(9) 148.5 yes
N5 H5B O10 2_566 0.91 2.34 3.033(9) 133.1 yes
N5 H5B O2W . 0.91 2.46 3.077(11) 125.4 yes
N6 H6A O8 1_465 0.91 2.02 2.857(8) 152.4 yes
N6 H6B O8 2_665 0.91 2.50 3.151(9) 128.3 yes
N6 H6B O1W 2_665 0.91 2.18 2.942(9) 141.0 yes

loop_
_geom_torsion_atom_site_label_1
_geom_torsion_atom_site_label_2
_geom_torsion_atom_site_label_3
_geom_torsion_atom_site_label_4
_geom_torsion_site_symmetry_1
_geom_torsion_site_symmetry_2
_geom_torsion_site_symmetry_3
_geom_torsion_site_symmetry_4
_geom_torsion
_geom_torsion_publ_flag
Co1 N1 C1 C2 . . . . 40.0(7) ?
Co1 N2 C2 C1 . . . . 39.1(7) ?
N1 C1 C2 N2 . . . . -50.7(8) ?
Co1 N3 C3 C4 . . . . -39.8(7) ?
Co1 N4 C4 C3 . . . . -36.5(8) ?
N3 C3 C4 N4 . . . . 49.3(8) ?
Co1 N5 C5 C6 . . . . 45.4(7) ?
Co1 N6 C6 C5 . . . . 27.9(8) ?
N5 C5 C6 N6 . . . . -46.9(8) ?
O7 Co2 O1 C7 . . . . 176.6(6) ?
O9 Co2 O1 C7 . . . . -90.9(6) ?
O3 Co2 O1 C7 . . . . 0.0(6) ?
O5 Co2 O1 C7 . . . . 91.0(6) ?
O1 Co2 O7 C10 . . . . -73.8(5) ?
O9 Co2 O7 C10 . . . . -164.4(5) ?
O11 Co2 O7 C10 . . . . 110.2(5) ?
O5 Co2 O7 C10 . . . . 15.4(5) ?
Co2 O1 C7 O2 . . . . -179.9(8) ?
Co2 O1 C7 C8 . . . . 1.7(9) ?
Co2 O3 C8 O4 . . . . -179.4(7) ?
Co2 O3 C8 C7 . . . . 3.2(9) ?
O2 C7 C8 O4 . . . . 0.6(14) ?
O1 C7 C8 O4 . . . . 179.2(8) ?
O2 C7 C8 O3 . . . . 178.1(8) ?
O1 C7 C8 O3 . . . . -3.4(11) ?
Co2 O5 C9 O6 . . . . -168.0(7) ?
Co2 O5 C9 C10 . . . . 10.8(8) ?
Co2 O7 C10 O8 . . . . 167.1(6) ?
Co2 O7 C10 C9 . . . . -13.4(8) ?
O6 C9 C10 O8 . . . . 0.1(12) ?
O5 C9 C10 O8 . . . . -178.7(7) ?
O6 C9 C10 O7 . . . . -179.4(8) ?
O5 C9 C10 O7 . . . . 1.7(10) ?
Co2 O9 C11 O10 . . . . -170.4(6) ?
Co2 O9 C11 C12 . . . . 10.4(8) ?
Co2 O11 C12 O12 . . . . 166.3(6) ?
Co2 O11 C12 C11 . . . . -12.6(8) ?
O10 C11 C12 O12 . . . . 3.3(11) ?
O9 C11 C12 O12 . . . . -177.5(7) ?
O10 C11 C12 O11 . . . . -177.7(7) ?
O9 C11 C12 O11 . . . . 1.5(9) ?

_cod_database_fobs_code 2022580
